data_2007963
loop_
_publ_author_name
' Jerzykiewicz, Lucjan B.'
' Lis, Tadeusz'

_publ_section_title
;
 Tris{[tris(2-hydroxymethyl)methyl]ammonium}
 <small>D</small>-3-Phosphoglycerate at 150K and
 Tris(cyclohexylammonium) <small>D</small>-3-Phosphoglycerate Ethanol
 Solvate at 85K
;
_journal_issue 12
_journal_name_full 'Acta Crystallographica Section C'
_journal_page_first 2015
_journal_page_last 2019
_journal_paper_doi 10.1107/S0108270198007732
_journal_volume 54
_journal_year 1998
_chemical_formula_moiety '3C4 H12 N1 O3 +, C3 H4 O7 P 3-'
_chemical_formula_sum 'C15 H40 N3 O16 P'
_chemical_formula_weight 549.47
_chemical_name_systematic
;
tris[tris{(2-hydroxymethyl)methyl}ammonium] D-3-phosphoglycerate
;
_space_group_IT_number 1
_symmetry_cell_setting triclinic
_symmetry_space_group_name_Hall 'P 1'
_symmetry_space_group_name_H-M 'P 1'
_audit_creation_method SHELXL
_cell_angle_alpha 109.80(4)
_cell_angle_beta 103.93(4)
_cell_angle_gamma 95.95(3)
_cell_formula_units_Z 1
_cell_length_a 6.416(3)
_cell_length_b 10.109(4)
_cell_length_c 10.200(4)
_cell_measurement_reflns_used 62
_cell_measurement_temperature 150(2)
_cell_measurement_theta_max 16.5
_cell_measurement_theta_min 10.5
_cell_volume 591.6(5)
_computing_cell_refinement 'Kuma KM4 Software'
_computing_data_collection 'Kuma KM4 Software (Kuma Diffraction, 1989)'
_computing_data_reduction 'Kuma KM4 Software'
_computing_structure_refinement 'SHELXL93 (Sheldrick, 1993)'
_computing_structure_solution 'SHELXS86 (Sheldrick, 1990)'
_diffrn_ambient_temperature 150(2)
_diffrn_measurement_device 'Kuma KM-4 diffractometer with Oxford Cryosystem Cooler'
_diffrn_measurement_method 'profile data from \q/2\q scans'
_diffrn_radiation_monochromator graphite
_diffrn_radiation_source 'fine-focus sealed tube'
_diffrn_radiation_type MoK\a
_diffrn_radiation_wavelength 0.71073
_diffrn_reflns_av_R_equivalents 0
_diffrn_reflns_av_sigmaI/netI 0.0269
_diffrn_reflns_limit_h_max 8
_diffrn_reflns_limit_h_min 0
_diffrn_reflns_limit_k_max 14
_diffrn_reflns_limit_k_min -14
_diffrn_reflns_limit_l_max 13
_diffrn_reflns_limit_l_min -14
_diffrn_reflns_number 3418
_diffrn_reflns_theta_max 30
_diffrn_reflns_theta_min 2
_diffrn_standards_decay_% 2
_diffrn_standards_interval_count 100
_diffrn_standards_number 3
_exptl_absorpt_coefficient_mu 0.201
_exptl_absorpt_correction_type none
_exptl_crystal_colour colourless
_exptl_crystal_density_diffrn 1.542
_exptl_crystal_density_meas 1.514
_exptl_crystal_density_method 'flotation in CCl~4~/CHCl~3~ at room temperature'
_exptl_crystal_description block
_exptl_crystal_F_000 294
_exptl_crystal_size_max 0.5
_exptl_crystal_size_mid 0.3
_exptl_crystal_size_min 0.2
_refine_diff_density_max 0.58
_refine_diff_density_min -0.31
_refine_ls_abs_structure_details 'Flack (1983) parameter = 0.06(8)'
_refine_ls_extinction_method none
_refine_ls_goodness_of_fit_all 1.128
_refine_ls_goodness_of_fit_obs 1.117
_refine_ls_hydrogen_treatment 'H atoms: see text'
_refine_ls_matrix_type full
_refine_ls_number_parameters 382
_refine_ls_number_reflns 3418
_refine_ls_number_restraints 3
_refine_ls_restrained_S_all 1.129
_refine_ls_restrained_S_obs 1.118
_refine_ls_R_factor_all 0.0427
_refine_ls_R_factor_obs 0.0313
_refine_ls_shift/esd_max -0.002
_refine_ls_shift/esd_mean 0.000
_refine_ls_structure_factor_coef Fsqd
_refine_ls_weighting_details 'w = 1/[\s^2^(Fo^2^)+(0.063P)^2^+0.021P] where P=(Fo^2^+2Fc^2^)/3'
_refine_ls_weighting_scheme calc
_refine_ls_wR_factor_all 0.0887
_refine_ls_wR_factor_obs 0.082
_reflns_number_observed 2991
_reflns_number_total 3418
_reflns_observed_criterion >2sigma(I)
_cod_data_source_file ka1281.cif
_cod_data_source_block 1
_cod_depositor_comments
;
The following automatic conversions were performed:

'_refine_ls_weighting_scheme' value 'calc w =
1/[\s^2^(Fo^2^)+(0.063P)^2^+0.021P] where P=(Fo^2^+2Fc^2^)/3' was
changed to 'calc'. New tag '_refine_ls_weighting_details' was
created. The value of the new tag was set to 'w =
1/[\s^2^(Fo^2^)+(0.063P)^2^+0.021P] where P=(Fo^2^+2Fc^2^)/3'.

Automatic conversion script
Id: cif_fix_values 3143 2015-03-26 13:38:13Z robertas 
;
_cod_original_cell_volume 591.6(4)
_cod_database_code 2007963

loop_
_symmetry_equiv_pos_as_xyz
'x, y, z'

loop_
_atom_site_aniso_label
_atom_site_aniso_U_11
_atom_site_aniso_U_22
_atom_site_aniso_U_33
_atom_site_aniso_U_12
_atom_site_aniso_U_13
_atom_site_aniso_U_23
P 0.0088(2) 0.0102(2) 0.0080(2) 0.0001(2) 0.0016(2) 0.0021(2)
O1 0.0194(8) 0.0223(8) 0.0113(7) 0.0064(6) 0.0021(6) 0.0065(6)
O11 0.0143(7) 0.0240(8) 0.0171(7) 0.0043(6) 0.0011(6) 0.0057(6)
O2 0.0117(7) 0.0190(7) 0.0166(7) -0.0001(5) 0.0021(5) 0.0098(6)
O3 0.0151(7) 0.0151(7) 0.0092(6) -0.0021(5) -0.0015(5) 0.0058(5)
O31 0.0105(6) 0.0145(7) 0.0101(6) -0.0005(5) 0.0001(5) 0.0045(5)
O32 0.0085(6) 0.0173(7) 0.0138(7) 0.0008(5) 0.0030(5) 0.0041(6)
O33 0.0146(7) 0.0135(7) 0.0155(7) 0.0027(5) 0.0045(6) 0.0008(6)
C1 0.0145(9) 0.0085(8) 0.0095(8) -0.0001(7) -0.0012(7) 0.0019(7)
C2 0.0129(9) 0.0111(8) 0.0104(8) 0.0010(7) -0.0004(7) 0.0037(7)
C3 0.0134(9) 0.0169(9) 0.0091(8) -0.0008(7) -0.0004(7) 0.0050(7)
N4 0.0123(8) 0.0088(7) 0.0123(7) 0.0008(6) 0.0020(6) 0.0008(6)
C4 0.0114(8) 0.0079(8) 0.0110(8) 0.0000(6) 0.0014(7) 0.0009(6)
C45 0.0217(10) 0.0142(9) 0.0118(9) 0.0003(8) 0.0036(8) 0.0041(7)
C46 0.0156(9) 0.0106(9) 0.0133(9) -0.0007(7) -0.0017(7) 0.0013(7)
C47 0.0134(9) 0.0142(9) 0.0177(9) 0.0033(7) 0.0047(7) 0.0046(7)
O45 0.0268(9) 0.0333(10) 0.0236(9) 0.0043(8) 0.0135(7) 0.0128(8)
O46 0.0279(9) 0.0095(7) 0.0110(7) -0.0022(6) -0.0023(6) 0.0008(6)
O47 0.0169(7) 0.0174(7) 0.0133(7) -0.0033(6) 0.0040(6) 0.0012(6)
N5 0.0082(8) 0.0117(8) 0.0098(8) 0.0003(6) 0.0009(6) 0.0026(6)
C5 0.0102(8) 0.0110(8) 0.0094(8) 0.0013(6) 0.0006(6) 0.0030(7)
C55 0.0145(9) 0.0157(9) 0.0122(9) 0.0046(7) 0.0010(7) 0.0054(7)
C56 0.0159(9) 0.0116(8) 0.0100(8) 0.0032(7) 0.0035(7) 0.0018(7)
C57 0.0114(9) 0.0148(9) 0.0128(9) 0.0011(7) 0.0032(7) 0.0048(7)
O55 0.0192(8) 0.0279(9) 0.0090(7) 0.0068(7) -0.0016(6) 0.0023(6)
O56 0.0334(10) 0.0122(7) 0.0132(7) 0.0050(6) 0.0059(7) 0.0011(6)
O57 0.0117(7) 0.0198(7) 0.0106(7) 0.0038(6) -0.0001(5) 0.0020(6)
N6 0.0121(8) 0.0131(8) 0.0114(8) 0.0013(6) 0.0020(6) 0.0052(6)
C6 0.0132(9) 0.0132(9) 0.0140(9) 0.0032(7) 0.0016(7) 0.0054(7)
C65 0.0189(10) 0.0196(10) 0.0188(10) -0.0007(8) 0.0018(8) 0.0115(9)
C66 0.0186(10) 0.0146(9) 0.0178(10) 0.0027(8) -0.0003(8) 0.0042(8)
C67 0.016(2) 0.015(2) 0.022(2) 0.0065(13) 0.0050(13) 0.005(2)
O67 0.0240(12) 0.0174(11) 0.0245(12) 0.0093(8) 0.0029(9) 0.0040(8)
O65 0.0269(9) 0.0217(9) 0.0158(8) 0.0056(7) 0.0011(7) 0.0086(7)
O66 0.0158(8) 0.0242(8) 0.0190(8) 0.0034(6) 0.0020(6) 0.0081(7)

loop_
_atom_site_label
_atom_site_fract_x
_atom_site_fract_y
_atom_site_fract_z
_atom_site_U_iso_or_equiv
_atom_site_thermal_displace_type
_atom_site_calc_flag
_atom_site_refinement_flags
_atom_site_occupancy
_atom_site_disorder_group
_atom_site_type_symbol
P 0.5 0.4 0.8 0.00967(11) Uani d . 1 . P
O1 0.3303(3) 0.5265(2) 0.2677(2) 0.0179(3) Uani d . 1 . O
O11 0.0739(3) 0.5795(2) 0.3802(2) 0.0197(3) Uani d . 1 . O
O2 0.6442(3) 0.5786(2) 0.5190(2) 0.0156(3) Uani d . 1 . O
H20 0.669(6) 0.627(4) 0.484(4) 0.019 Uiso d . 1 . H
O3 0.4984(3) 0.5214(2) 0.7310(2) 0.0141(3) Uani d . 1 . O
O31 0.6759(3) 0.4750(2) 0.9463(2) 0.0125(3) Uani d . 1 . O
O32 0.2759(3) 0.3697(2) 0.8229(2) 0.0139(3) Uani d . 1 . O
O33 0.5481(3) 0.2680(2) 0.6974(2) 0.0158(3) Uani d . 1 . O
C1 0.2626(4) 0.5639(2) 0.3782(2) 0.0123(4) Uani d . 1 . C
C2 0.4284(4) 0.5938(2) 0.5274(2) 0.0124(3) Uani d . 1 . C
H2 0.4348(4) 0.6936(2) 0.5949(2) 0.015 Uiso calc R 1 . H
C3 0.3494(4) 0.4887(2) 0.5893(2) 0.0141(4) Uani d . 1 . C
H3 0.1998(4) 0.4967(2) 0.5968(2) 0.017 Uiso calc R 1 . H
H3' 0.3445(4) 0.3893(2) 0.5246(2) 0.017 Uiso calc R 1 . H
N4 0.9097(3) 1.1753(2) 0.6349(2) 0.0124(3) Uani d . 1 . N
H41 0.887(6) 1.203(4) 0.556(4) 0.015 Uiso d . 1 . H
H42 0.796(6) 1.198(4) 0.672(4) 0.015 Uiso d . 1 . H
H43 1.034(6) 1.235(4) 0.699(4) 0.015 Uiso d . 1 . H
C4 0.9209(3) 1.0200(2) 0.5910(2) 0.0113(3) Uani d . 1 . C
C45 0.9085(4) 0.9687(2) 0.7139(2) 0.0167(4) Uani d . 1 . C
H451 0.9307(4) 0.8686(2) 0.6869(2) 0.020 Uiso calc R 1 . H
H452 1.0274(4) 1.0293(2) 0.8035(2) 0.020 Uiso calc R 1 . H
C46 0.7280(4) 0.9420(2) 0.4533(2) 0.0154(4) Uani d . 1 . C
H461 0.5903(4) 0.9668(2) 0.4728(2) 0.019 Uiso calc R 1 . H
H462 0.7489(4) 0.9729(2) 0.3742(2) 0.019 Uiso calc R 1 . H
C47 1.1426(4) 0.9983(2) 0.5626(2) 0.0155(4) Uani d . 1 . C
H471 1.2561(4) 1.0221(2) 0.6566(2) 0.019 Uiso calc R 1 . H
H472 1.1307(4) 0.8962(2) 0.5024(2) 0.019 Uiso calc R 1 . H
O45 0.7035(3) 0.9752(2) 0.7423(2) 0.0263(4) Uani d . 1 . O
H45 0.719(7) 0.987(5) 0.825(5) 0.032 Uiso d . 1 . H
O46 0.7131(3) 0.7919(2) 0.4095(2) 0.0189(3) Uani d . 1 . O
H46 0.655(7) 0.759(4) 0.334(5) 0.023 Uiso d . 1 . H
O47 1.2079(3) 1.0861(2) 0.4897(2) 0.0177(3) Uani d . 1 . O
H47 1.306(7) 1.146(4) 0.531(4) 0.021 Uiso d . 1 . H
N5 0.1193(3) 0.5682(2) 1.0157(2) 0.0108(3) Uani d . 1 . N
H51 0.173(6) 0.554(4) 1.087(4) 0.013 Uiso d . 1 . H
H52 -0.016(6) 0.542(4) 0.994(4) 0.013 Uiso d . 1 . H
H53 0.175(6) 0.514(4) 0.932(4) 0.013 Uiso d . 1 . H
C5 0.1668(3) 0.7226(2) 1.0363(2) 0.0109(3) Uani d . 1 . C
C55 -0.0004(4) 0.7457(2) 0.9156(2) 0.0145(4) Uani d . 1 . C
H551 -0.1488(4) 0.7303(2) 0.9271(2) 0.017 Uiso calc R 1 . H
H552 0.0372(4) 0.8451(2) 0.9205(2) 0.017 Uiso calc R 1 . H
C56 0.1438(4) 0.8085(2) 1.1858(2) 0.0132(4) Uani d . 1 . C
H561 -0.0009(4) 0.7722(2) 1.1926(2) 0.016 Uiso calc R 1 . H
H562 0.2590(4) 0.7976(2) 1.2634(2) 0.016 Uiso calc R 1 . H
C57 0.3982(4) 0.7610(2) 1.0261(2) 0.0133(4) Uani d . 1 . C
H571 0.3977(4) 0.7180(2) 0.9231(2) 0.016 Uiso calc R 1 . H
H572 0.4418(4) 0.8665(2) 1.0587(2) 0.016 Uiso calc R 1 . H
O55 0.0037(3) 0.6461(2) 0.7795(2) 0.0209(3) Uani d . 1 . O
H55 -0.105(7) 0.636(4) 0.733(5) 0.025 Uiso d . 1 . H
O56 0.1646(3) 0.9555(2) 1.2045(2) 0.0207(3) Uani d . 1 . O
H56 0.172(6) 0.996(4) 1.285(5) 0.025 Uiso d . 1 . H
O57 0.5554(3) 0.7104(2) 1.1136(2) 0.0156(3) Uani d . 1 . O
H57 0.598(6) 0.632(4) 1.051(4) 0.019 Uiso d . 1 . H
N6 0.6819(3) 0.4085(2) 0.1886(2) 0.0124(3) Uani d . 1 . N
H61 0.574(6) 0.441(4) 0.213(4) 0.015 Uiso d . 1 . H
H62 0.797(6) 0.459(4) 0.255(4) 0.015 Uiso d . 1 . H
H63 0.684(6) 0.419(4) 0.102(4) 0.015 Uiso d . 1 . H
C6 0.6506(4) 0.2508(2) 0.1580(2) 0.0138(4) Uani d D 1 . C
C65 0.5919(4) 0.2263(3) 0.2851(3) 0.0190(4) Uani d . 1 . C
H651 0.4523(4) 0.2575(3) 0.2921(3) 0.023 Uiso calc R 1 . H
H652 0.5694(4) 0.1224(3) 0.2663(3) 0.023 Uiso calc R 1 . H
C66 0.4627(4) 0.1731(3) 0.0160(3) 0.0186(4) Uani d . 1 . C
H661 0.5150(4) 0.1736(3) -0.0676(3) 0.022 Uiso calc R 1 . H
H662 0.4194(4) 0.0718(3) 0.0039(3) 0.022 Uiso calc R 1 . H
C67 0.8663(7) 0.2066(5) 0.1356(6) 0.0177(8) Uani d PD 0.810(7) 1 C
H671 0.9204(7) 0.2533(5) 0.0757(6) 0.021 Uiso calc PR 0.810(7) 1 H
H672 0.9797(7) 0.2369(5) 0.2309(6) 0.021 Uiso calc PR 0.810(7) 1 H
O67 0.8233(4) 0.0543(2) 0.0635(3) 0.0234(6) Uani d PD 0.810(7) 1 O
H67 0.919(9) 0.021(6) 0.100(6) 0.028 Uiso d PD 0.810(7) 1 H
C68 0.844(4) 0.186(3) 0.149(3) 0.026(8) Uiso d PD 0.190(7) 2 C
H681 0.971(4) 0.241(3) 0.235(3) 0.031 Uiso calc PR 0.190(7) 2 H
H682 0.814(4) 0.085(3) 0.140(3) 0.031 Uiso calc PR 0.190(7) 2 H
O68 0.8832(16) 0.1952(11) 0.0213(11) 0.023(3) Uiso d PD 0.190(7) 2 O
H68 0.96(3) 0.16(2) -0.03(2) 0.027 Uiso d PD 0.190(7) 2 H
O65 0.7581(3) 0.3027(2) 0.4201(2) 0.0220(4) Uani d . 1 . O
H65 0.727(7) 0.372(5) 0.441(4) 0.026 Uiso d . 1 . H
O66 0.2780(3) 0.2378(2) 0.0147(2) 0.0203(3) Uani d . 1 . O
H66 0.278(6) 0.281(4) -0.038(4) 0.024 Uiso d . 1 . H

loop_
_atom_type_symbol
_atom_type_description
_atom_type_scat_dispersion_real
_atom_type_scat_dispersion_imag
_atom_type_scat_source
C C 0.0033 0.0016 'International Tables Vol C Tables 4.2.6.8 and 6.1.1.4'
H H 0.0000 0.0000 'International Tables Vol C Tables 4.2.6.8 and 6.1.1.4'
N N 0.0061 0.0033 'International Tables Vol C Tables 4.2.6.8 and 6.1.1.4'
O O 0.0106 0.0060 'International Tables Vol C Tables 4.2.6.8 and 6.1.1.4'
P P 0.1023 0.0942 'International Tables Vol C Tables 4.2.6.8 and 6.1.1.4'

loop_
_geom_angle_atom_site_label_1
_geom_angle_atom_site_label_2
_geom_angle_atom_site_label_3
_geom_angle
_geom_angle_publ_flag
O31 P O32 110.36(9) yes
O31 P O33 115.18(10) yes
O32 P O33 111.72(10) yes
O31 P O3 102.23(9) yes
O32 P O3 107.91(9) yes
O33 P O3 108.78(10) yes
C3 O3 P 118.46(14) yes
O11 C1 O1 126.6(2) yes
O11 C1 C2 115.8(2) yes
O1 C1 C2 117.6(2) yes
O2 C2 C3 108.0(2) yes
O2 C2 C1 113.3(2) yes
C3 C2 C1 108.5(2) yes
O3 C3 C2 108.3(2) yes
C2 O2 H20 103.(3) ?
O2 C2 H2 108.99(11) ?
C3 C2 H2 108.99(12) ?
C1 C2 H2 108.99(11) ?
O3 C3 H3 110.04(12) ?
C2 C3 H3 110.04(12) ?
O3 C3 H3' 110.04(12) ?
C2 C3 H3' 110.04(12) ?
H3 C3 H3' 108.4 ?
C4 N4 H41 111.(2) ?
C4 N4 H42 114.(2) ?
H41 N4 H42 105.(3) ?
C4 N4 H43 114.(2) ?
H41 N4 H43 105.(3) ?
H42 N4 H43 108.(3) ?
N4 C4 C45 110.4(2) ?
N4 C4 C46 105.4(2) ?
C45 C4 C46 112.5(2) ?
N4 C4 C47 109.8(2) ?
C45 C4 C47 106.8(2) ?
C46 C4 C47 111.9(2) ?
O45 C45 C4 111.4(2) ?
O45 C45 H451 109.35(13) ?
C4 C45 H451 109.35(12) ?
O45 C45 H452 109.35(13) ?
C4 C45 H452 109.35(12) ?
H451 C45 H452 108.0 ?
O46 C46 C4 109.8(2) ?
O46 C46 H461 109.70(13) ?
C4 C46 H461 109.70(12) ?
O46 C46 H462 109.70(12) ?
C4 C46 H462 109.70(12) ?
H461 C46 H462 108.2 ?
O47 C47 C4 111.7(2) ?
O47 C47 H471 109.28(12) ?
C4 C47 H471 109.28(12) ?
O47 C47 H472 109.28(12) ?
C4 C47 H472 109.28(11) ?
H471 C47 H472 107.9 ?
C45 O45 H45 109.(3) ?
C46 O46 H46 109.(3) ?
C47 O47 H47 118.(3) ?
C5 N5 H51 113.(3) ?
C5 N5 H52 108.(2) ?
H51 N5 H52 108.(3) ?
C5 N5 H53 106.6(19) ?
H51 N5 H53 112.(3) ?
H52 N5 H53 110.(3) ?
N5 C5 C55 108.5(2) ?
N5 C5 C56 106.7(2) ?
C55 C5 C56 110.7(2) ?
N5 C5 C57 109.0(2) ?
C55 C5 C57 109.5(2) ?
C56 C5 C57 112.2(2) ?
O55 C55 C5 108.1(2) ?
O55 C55 H551 110.09(13) ?
C5 C55 H551 110.09(12) ?
O55 C55 H552 110.09(12) ?
C5 C55 H552 110.09(12) ?
H551 C55 H552 108.4 ?
O56 C56 C5 109.0(2) ?
O56 C56 H561 109.87(12) ?
C5 C56 H561 109.87(12) ?
O56 C56 H562 109.87(12) ?
C5 C56 H562 109.87(11) ?
H561 C56 H562 108.3 ?
O57 C57 C5 111.7(2) ?
O57 C57 H571 109.27(11) ?
C5 C57 H571 109.27(12) ?
O57 C57 H572 109.27(11) ?
C5 C57 H572 109.27(11) ?
H571 C57 H572 107.9 ?
C55 O55 H55 103.(3) ?
C56 O56 H56 105.(3) ?
C57 O57 H57 108.(2) ?
C6 N6 H61 110.(2) ?
C6 N6 H62 115.(2) ?
H61 N6 H62 107.(3) ?
C6 N6 H63 107.(2) ?
H61 N6 H63 108.(3) ?
H62 N6 H63 109.(3) ?
C68 C6 N6 116.4(11) ?
C68 C6 C65 104.0(8) ?
N6 C6 C65 108.1(2) ?
C68 C6 C66 109.8(12) ?
N6 C6 C66 107.8(2) ?
C65 C6 C66 110.6(2) ?
N6 C6 C67 106.3(3) ?
C65 C6 C67 114.3(3) ?
C66 C6 C67 109.5(2) ?
O65 C65 C6 112.2(2) ?
O65 C65 H651 109.18(14) ?
C6 C65 H651 109.18(13) ?
O65 C65 H652 109.18(13) ?
C6 C65 H652 109.17(13) ?
H651 C65 H652 107.9 ?
O66 C66 C6 112.2(2) ?
O66 C66 H661 109.17(13) ?
C6 C66 H661 109.17(13) ?
O66 C66 H662 109.17(13) ?
C6 C66 H662 109.17(12) ?
H661 C66 H662 107.9 ?
O67 C67 C6 108.1(4) ?
O67 C67 H671 110.1(3) ?
C6 C67 H671 110.1(3) ?
O67 C67 H672 110.1(2) ?
C6 C67 H672 110.1(2) ?
H671 C67 H672 108.4 ?
C67 O67 H67 111.(4) ?
O68 C68 C6 103.8(15) ?
O68 C68 H681 111.0(13) ?
C6 C68 H681 111.0(12) ?
O68 C68 H682 111.0(12) ?
C6 C68 H682 111.0(11) ?
H681 C68 H682 109.0 ?
C68 O68 H68 135.(10) ?
C65 O65 H65 101.(3) ?
C66 O66 H66 106.(3) ?

loop_
_geom_bond_atom_site_label_1
_geom_bond_atom_site_label_2
_geom_bond_site_symmetry_2
_geom_bond_distance
_geom_bond_publ_flag
P O31 . 1.523(2) yes
P O32 . 1.528(2) yes
P O33 . 1.505(2) yes
P O3 . 1.607(2) yes
O1 C1 . 1.258(3) yes
O11 C1 . 1.241(3) yes
O2 C2 . 1.428(3) yes
O3 C3 . 1.435(3) yes
C1 C2 . 1.543(3) yes
C2 C3 . 1.510(3) yes
N4 C4 . 1.495(3) yes
N5 C5 . 1.490(3) yes
N6 C6 . 1.499(3) yes
C4 C45 . 1.526(3) yes
C4 C46 . 1.528(3) yes
C4 C47 . 1.541(3) yes
C5 C55 . 1.527(3) yes
C5 C56 . 1.529(3) yes
C5 C57 . 1.533(3) yes
C6 C65 . 1.522(3) yes
C6 C66 . 1.536(3) yes
C45 O45 . 1.417(3) yes
C46 O46 . 1.415(3) yes
C47 O47 . 1.427(3) yes
C55 O55 . 1.420(3) yes
C56 O56 . 1.420(3) yes
C57 O57 . 1.435(3) yes
C65 O65 . 1.425(3) yes
C66 O66 . 1.411(3) yes
C2 H2 . 1.00 ?
C3 H3 . 0.99 ?
C3 H3' . 0.99 ?
C45 H451 . 0.99 ?
C45 H452 . 0.99 ?
C46 H461 . 0.99 ?
C46 H462 . 0.99 ?
C47 H471 . 0.99 ?
C47 H472 . 0.99 ?
C55 H551 . 0.99 ?
C55 H552 . 0.99 ?
C56 H561 . 0.99 ?
C56 H562 . 0.99 ?
C57 H571 . 0.99 ?
C57 H572 . 0.99 ?
C6 C68 . 1.47(2) ?
C6 C67 . 1.542(5) ?
C65 H651 . 0.99 ?
C65 H652 . 0.99 ?
C66 H661 . 0.99 ?
C66 H662 . 0.99 ?
C67 O67 . 1.427(5) ?
C67 H671 . 0.99 ?
C67 H672 . 0.99 ?
C68 O68 . 1.41(2) ?
C68 H681 . 0.99 ?
C68 H682 . 0.99 ?

loop_
_geom_hbond_atom_site_label_D
_geom_hbond_atom_site_label_H
_geom_hbond_atom_site_label_A
_geom_hbond_site_symmetry_A
_geom_hbond_distance_DH
_geom_hbond_distance_HA
_geom_hbond_distance_DA
_geom_hbond_angle_DHA
O2 H20 O46 1_555 0.72(4) 2.08(4) 2.788(3) 170(4)
N4 H41 O65 1_565 0.93(4) 2.04(4) 2.925(3) 158(3)
N4 H42 O33 1_565 0.92(4) 1.84(4) 2.724(3) 160(4)
N4 H43 O32 1_665 0.90(4) 1.82(4) 2.717(3) 174(4)
O45 H45 O67 1_566 0.79(5) 2.19(5) 2.974(4) 168(5)
O45 H45 O68 1_566 0.79(5) 2.28(5) 2.824(10) 126(4)
O46 H46 O57 1_554 0.71(5) 2.05(5) 2.735(3) 163(5)
O47 H47 O33 1_665 0.75(5) 1.93(4) 2.634(3) 156(4)
N5 H51 O1 1_556 0.79(4) 2.01(4) 2.792(3) 176(4)
N5 H52 O31 1_455 0.83(4) 1.91(4) 2.740(3) 178(4)
N5 H53 O32 1_555 1.01(4) 1.80(4) 2.757(3) 157(3)
O55 H55 O2 1_455 0.72(5) 2.22(5) 2.888(3) 154(5)
O56 H56 O47 1_456 0.77(5) 1.92(5) 2.686(3) 175(5)
O57 H57 O31 1_555 0.95(4) 1.78(4) 2.728(3) 173(4)
N6 H61 O1 1_555 0.85(4) 1.97(4) 2.819(3) 176(4)
N6 H62 O11 1_655 0.84(4) 1.92(4) 2.753(3) 171(4)
N6 H63 O31 1_554 0.92(4) 1.85(4) 2.764(3) 169(4)
O65 H65 O2 1_555 0.72(5) 2.14(5) 2.864(3) 176(5)
O66 H66 O32 1_554 0.79(5) 1.92(5) 2.714(3) 175(4)
O67 H67 O56 1_644 0.80(6) 1.99(6) 2.787(3) 175(5)
O68 H68 O66 1_655 0.80(7) 1.98(18) 2.546(10) 127(19)

loop_
_geom_torsion_atom_site_label_1
_geom_torsion_atom_site_label_2
_geom_torsion_atom_site_label_3
_geom_torsion_atom_site_label_4
_geom_torsion
_geom_torsion_publ_flag
C3 O3 P O31 179.8(2) yes
C3 O3 P O32 -63.8(2) yes
C3 O3 P O33 57.6(2) yes
P O3 C3 C2 -161.0(2) yes
O2 C2 C3 O3 59.6(2) yes
O1 C1 C2 O2 1.9(3) yes
O11 C1 C2 O2 -178.1(2) yes
O1 C1 C2 C3 -118.0(2) yes
O11 C1 C2 C3 61.9(2) yes
C1 C2 C3 O3 -177.2(2) yes
N4 C4 C45 O45 64.5(2) yes
N4 C4 C46 O46 -175.2(2) yes
N4 C4 C47 O47 -39.6(2) yes
N5 C5 C55 O55 -53.7(2) yes
N5 C5 C56 O56 -173.9(2) yes
N5 C5 C57 O57 -47.9(2) yes
N6 C6 C65 O65 -59.3(2) yes
N6 C6 C66 O66 -47.7(2) yes
C46 C4 C45 O45 -52.9(2) ?
C47 C4 C45 O45 -176.1(2) ?
C45 C4 C46 O46 -54.8(2) ?
C47 C4 C46 O46 65.5(2) ?
C45 C4 C47 O47 -159.3(2) ?
C46 C4 C47 O47 77.1(2) ?
C56 C5 C55 O55 -170.5(2) ?
C57 C5 C55 O55 65.2(2) ?
C55 C5 C56 O56 -56.0(2) ?
C57 C5 C56 O56 66.8(2) ?
C55 C5 C57 O57 -166.5(2) ?
C56 C5 C57 O57 70.1(2) ?
C68 C6 C65 O65 65.0(13) ?
C66 C6 C65 O65 -177.1(2) ?
C67 C6 C65 O65 58.8(3) ?
C68 C6 C66 O66 -175.5(10) ?
C65 C6 C66 O66 70.3(2) ?
C67 C6 C66 O66 -162.9(3) ?
C68 C6 C67 O67 47.(6) ?
N6 C6 C67 O67 -162.4(3) ?
C65 C6 C67 O67 78.5(4) ?
C66 C6 C67 O67 -46.2(5) ?
N6 C6 C68 O68 -67.(2) ?
C65 C6 C68 O68 173.8(14) ?
C66 C6 C68 O68 55.4(19) ?
C67 C6 C68 O68 -35.(5) ?
